data_7213109
loop_
_publ_author_name
'Murguly, Elisa'
'Norsten, Tyler B.'
'Branda, Neil'

_publ_section_title
;
 Tautomerism of 4-hydroxyterpyridine in the solid, solution and gas
 phases: an X-ray, FT-IR and NMR study
;
_journal_issue 12
_journal_name_full 'Journal of the Chemical Society, Perkin Transactions 2'
_journal_page_first 2789
_journal_paper_doi 10.1039/a904323c
_journal_year 1999
_chemical_formula_sum 'C15.5 H11.5 Cl1.5 N3 O'
_chemical_formula_weight 308.95
_space_group_IT_number 14
_symmetry_cell_setting monoclinic
_symmetry_space_group_name_Hall '-P 2ybc'
_symmetry_space_group_name_H-M 'P 1 21/c 1'
_atom_sites_solution_hydrogens geom
_atom_sites_solution_primary direct
_atom_sites_solution_secondary difmap
_audit_creation_method 'manual editing of SHELXL-97 template'
_cell_angle_alpha 90.00
_cell_angle_beta 111.328(5)
_cell_angle_gamma 90.00
_cell_formula_units_Z 8
_cell_length_a 13.0933(5)
_cell_length_b 23.0093(8)
_cell_length_c 10.3128(10)
_cell_measurement_reflns_used 40
_cell_measurement_temperature 213(2)
_cell_measurement_theta_max 28.45
_cell_measurement_theta_min 26.57
_cell_volume 2894.1(3)
_computing_cell_refinement 'Siemens XSCANS'
_computing_data_collection 'Siemens XSCANS'
_computing_data_reduction 'Siemens SHELXTL'
_computing_molecular_graphics 'Siemens SHELXTL'
_computing_publication_material 'Siemens SHELXTL'
_computing_structure_refinement 'SHELXL-93 (Sheldrick, 1993)'
_computing_structure_solution 'SHELXS-86 (Sheldrick, 1990)'
_diffrn_ambient_temperature 213(2)
_diffrn_measurement_device 'Siemens P4'
_diffrn_measurement_method '2\q/\w scans'
_diffrn_radiation_monochromator graphite
_diffrn_radiation_source 'fine-focus sealed tube'
_diffrn_radiation_type CuKa
_diffrn_radiation_wavelength 1.54178
_diffrn_reflns_av_R_equivalents 0.0277
_diffrn_reflns_av_sigmaI/netI 0.0486
_diffrn_reflns_limit_h_max 13
_diffrn_reflns_limit_h_min -14
_diffrn_reflns_limit_k_max 25
_diffrn_reflns_limit_k_min -1
_diffrn_reflns_limit_l_max 10
_diffrn_reflns_limit_l_min -1
_diffrn_reflns_number 4062
_diffrn_reflns_theta_max 57.49
_diffrn_reflns_theta_min 3.62
_diffrn_standards_interval_count 297
_diffrn_standards_number 3
_exptl_absorpt_coefficient_mu 3.202
_exptl_absorpt_correction_T_max .8289
_exptl_absorpt_correction_T_min .5054
_exptl_absorpt_correction_type integration
_exptl_crystal_colour colorless
_exptl_crystal_density_diffrn 1.418
_exptl_crystal_description plate
_exptl_crystal_F_000 1272
_exptl_crystal_size_max 0.48
_exptl_crystal_size_mid 0.21
_exptl_crystal_size_min 0.06
_refine_diff_density_max .405
_refine_diff_density_min -.469
_refine_diff_density_rms .053
_refine_ls_extinction_method none
_refine_ls_goodness_of_fit_all 1.059
_refine_ls_goodness_of_fit_obs 1.114
_refine_ls_matrix_type full
_refine_ls_number_parameters 379
_refine_ls_number_reflns 3801
_refine_ls_number_restraints 0
_refine_ls_restrained_S_all 1.059
_refine_ls_restrained_S_obs 1.114
_refine_ls_R_factor_all 0.0875
_refine_ls_R_factor_obs 0.0595
_refine_ls_shift/esd_max 0.004
_refine_ls_shift/esd_mean 0.000
_refine_ls_structure_factor_coef Fsqd
_refine_ls_weighting_details 'w=1/[s^2^(Fo^2^)+( 0.0439P)^2^+3.5258P] where P=(Fo^2^+2Fc^2^)/3'
_refine_ls_weighting_scheme calc
_refine_ls_wR_factor_all 0.1415
_refine_ls_wR_factor_obs 0.1241
_reflns_number_observed 2748
_reflns_number_total 3801
_reflns_observed_criterion >2sigma(I)
_cod_data_source_file 904323csup1.cif
_cod_data_source_block nrb9810
_cod_depositor_comments
;
The following automatic conversions were performed:

'_symmetry_cell_setting' value 'Monoclinic' changed to 'monoclinic'
according to /home/saulius/struct/CIF-dictionaries/cif_core.dic
dictionary named 'cif_core.dic' version 2.4.2 from 2011-04-26.

Automatic conversion script
Id: cif_fix_values 1891 2012-01-12 08:04:46Z andrius 

The following automatic conversions were performed:

'_refine_ls_weighting_scheme' value 'calc w=1/[s^2^(Fo^2^)+(
0.0439P)^2^+3.5258P] where P=(Fo^2^+2Fc^2^)/3' was changed to 'calc'.
New tag '_refine_ls_weighting_details' was created. The value of the
new tag was set to 'w=1/[s^2^(Fo^2^)+( 0.0439P)^2^+3.5258P] where
P=(Fo^2^+2Fc^2^)/3'.

Automatic conversion script
Id: cif_fix_values 3143 2015-03-26 13:38:13Z robertas 
;
_cod_original_sg_symbol_H-M P2(1)/c
_cod_original_formula_sum 'C15.50 H11.50 Cl1.50 N3 O'
_cod_database_code 7213109

loop_
_symmetry_equiv_pos_as_xyz
'x, y, z'
'-x, y+1/2, -z+1/2'
'-x, -y, -z'
'x, -y-1/2, z-1/2'

loop_
_atom_site_aniso_label
_atom_site_aniso_U_11
_atom_site_aniso_U_22
_atom_site_aniso_U_33
_atom_site_aniso_U_23
_atom_site_aniso_U_13
_atom_site_aniso_U_12
O1A 0.0298(14) 0.056(2) 0.045(2) 0.0103(15) 0.0133(13) -0.0034(14)
N1A 0.029(2) 0.034(2) 0.032(2) -0.002(2) 0.010(2) -0.0025(14)
N2A 0.040(2) 0.065(3) 0.032(2) 0.001(2) 0.007(2) -0.011(2)
N3A 0.046(2) 0.043(2) 0.035(2) -0.003(2) 0.010(2) -0.008(2)
C1A 0.028(2) 0.029(2) 0.037(2) -0.002(2) 0.008(2) 0.001(2)
C2A 0.024(2) 0.037(2) 0.039(3) 0.002(2) 0.008(2) -0.001(2)
C3A 0.027(2) 0.033(2) 0.046(3) 0.008(2) 0.017(2) 0.002(2)
C4A 0.029(2) 0.036(2) 0.034(2) 0.005(2) 0.011(2) 0.002(2)
C5A 0.031(2) 0.029(2) 0.038(3) -0.001(2) 0.012(2) 0.000(2)
C11A 0.030(2) 0.034(2) 0.031(2) 0.000(2) 0.010(2) 0.000(2)
C12A 0.037(2) 0.042(3) 0.039(3) -0.001(2) 0.010(2) -0.008(2)
C13A 0.048(3) 0.046(3) 0.042(3) 0.003(2) 0.019(2) -0.011(2)
C14A 0.054(3) 0.060(3) 0.034(3) -0.002(2) 0.014(2) -0.005(2)
C15A 0.040(3) 0.080(4) 0.039(3) -0.004(3) 0.008(2) -0.018(2)
C21A 0.030(2) 0.028(2) 0.038(3) 0.001(2) 0.008(2) 0.000(2)
C22A 0.034(2) 0.053(3) 0.038(3) 0.005(2) 0.007(2) -0.009(2)
C23A 0.040(3) 0.059(3) 0.053(3) 0.009(3) 0.010(2) -0.011(2)
C24A 0.042(3) 0.047(3) 0.052(3) -0.004(2) 0.003(2) -0.015(2)
C25A 0.057(3) 0.048(3) 0.034(3) -0.004(2) 0.006(2) -0.013(2)
O1B 0.0312(15) 0.062(2) 0.044(2) 0.0079(15) 0.0135(13) -0.0127(14)
N1B 0.026(2) 0.035(2) 0.036(2) 0.001(2) 0.009(2) -0.0037(14)
N2B 0.035(2) 0.055(2) 0.038(2) 0.004(2) 0.014(2) -0.011(2)
N3B 0.026(2) 0.044(2) 0.045(2) 0.000(2) 0.007(2) -0.007(2)
C1B 0.024(2) 0.030(2) 0.036(2) 0.000(2) 0.008(2) 0.002(2)
C2B 0.025(2) 0.042(2) 0.034(2) -0.001(2) 0.006(2) -0.002(2)
C3B 0.029(2) 0.041(2) 0.035(2) 0.002(2) 0.012(2) 0.001(2)
C4B 0.032(2) 0.040(2) 0.032(2) 0.004(2) 0.011(2) 0.002(2)
C5B 0.027(2) 0.035(2) 0.029(2) 0.003(2) 0.008(2) 0.004(2)
C11B 0.027(2) 0.033(2) 0.034(2) 0.002(2) 0.013(2) 0.002(2)
C12B 0.031(2) 0.050(3) 0.037(3) -0.002(2) 0.012(2) -0.008(2)
C13B 0.042(2) 0.055(3) 0.037(3) -0.003(2) 0.014(2) -0.002(2)
C14B 0.049(3) 0.057(3) 0.037(3) 0.008(2) 0.018(2) 0.003(2)
C15B 0.042(3) 0.065(3) 0.048(3) 0.007(3) 0.019(2) -0.014(2)
C21B 0.030(2) 0.032(2) 0.032(2) -0.002(2) 0.008(2) 0.004(2)
C22B 0.036(2) 0.052(3) 0.037(3) 0.002(2) 0.010(2) 0.000(2)
C23B 0.042(3) 0.062(3) 0.036(3) -0.004(2) -0.001(2) 0.005(2)
C24B 0.032(2) 0.051(3) 0.051(3) -0.010(2) -0.001(2) 0.000(2)
C25B 0.032(2) 0.050(3) 0.059(3) -0.003(2) 0.013(2) -0.005(2)
Cl1 0.1290(15) 0.175(2) 0.0730(11) 0.0404(12) 0.0539(10) 0.0845(14)
Cl2 0.0732(10) 0.1098(14) 0.181(2) 0.0661(13) 0.0618(12) 0.0162(9)
Cl3 0.0901(12) 0.127(2) 0.169(2) -0.0820(15) -0.0174(12) 0.0085(11)
C99 0.051(3) 0.057(3) 0.060(3) 0.000(3) 0.018(2) 0.010(2)

loop_
_atom_site_label
_atom_site_type_symbol
_atom_site_fract_x
_atom_site_fract_y
_atom_site_fract_z
_atom_site_U_iso_or_equiv
_atom_site_thermal_displace_type
_atom_site_occupancy
_atom_site_calc_flag
_atom_site_refinement_flags
O1A O 0.3819(2) 0.07596(12) -0.1744(3) 0.0439(7) Uani 1 d .
H1OA H 0.4019(2) 0.07041(12) -0.0892(3) 0.066 Uiso 1 calc R
N1A N 0.6204(2) 0.16235(13) -0.2748(3) 0.0317(8) Uani 1 d .
N2A N 0.4157(3) 0.1439(2) -0.6166(4) 0.0472(10) Uani 1 d .
N3A N 0.7547(3) 0.16774(15) 0.0972(4) 0.0426(9) Uani 1 d .
C1A C 0.5243(3) 0.1463(2) -0.3730(4) 0.0324(9) Uani 1 d .
C2A C 0.4435(3) 0.1175(2) -0.3395(4) 0.0342(10) Uani 1 d .
H2A H 0.3770(3) 0.1071(2) -0.4100(4) 0.041 Uiso 1 calc R
C3A C 0.4617(3) 0.1043(2) -0.2028(4) 0.0344(10) Uani 1 d .
C4A C 0.5598(3) 0.1215(2) -0.1004(4) 0.0327(9) Uani 1 d .
H4A H 0.5740(3) 0.1137(2) -0.0060(4) 0.039 Uiso 1 calc R
C5A C 0.6361(3) 0.1504(2) -0.1416(4) 0.0329(9) Uani 1 d .
C11A C 0.5093(3) 0.1612(2) -0.5186(4) 0.0321(9) Uani 1 d .
C12A C 0.5894(3) 0.1912(2) -0.5510(4) 0.0405(10) Uani 1 d .
H12A H 0.6544(3) 0.2031(2) -0.4799(4) 0.049 Uiso 1 calc R
C13A C 0.5724(3) 0.2032(2) -0.6883(4) 0.0447(11) Uani 1 d .
H13A H 0.6262(3) 0.2230(2) -0.7118(4) 0.054 Uiso 1 calc R
C14A C 0.4771(3) 0.1863(2) -0.7893(4) 0.0499(12) Uani 1 d .
H14A H 0.4629(3) 0.1942(2) -0.8836(4) 0.060 Uiso 1 calc R
C15A C 0.4021(3) 0.1570(2) -0.7483(5) 0.0550(13) Uani 1 d .
H15A H 0.3362(3) 0.1453(2) -0.8182(5) 0.066 Uiso 1 calc R
C21A C 0.7416(3) 0.1719(2) -0.0375(4) 0.0330(10) Uani 1 d .
C22A C 0.8207(3) 0.1955(2) -0.0809(4) 0.0430(11) Uani 1 d .
H22A H 0.8103(3) 0.1964(2) -0.1760(4) 0.052 Uiso 1 calc R
C23A C 0.9152(3) 0.2175(2) 0.0168(5) 0.0527(12) Uani 1 d .
H23A H 0.9697(3) 0.2342(2) -0.0107(5) 0.063 Uiso 1 calc R
C24A C 0.9286(3) 0.2149(2) 0.1549(5) 0.0509(12) Uani 1 d .
H24A H 0.9916(3) 0.2302(2) 0.2238(5) 0.061 Uiso 1 calc R
C25A C 0.8475(3) 0.1892(2) 0.1898(4) 0.0494(12) Uani 1 d .
H25A H 0.8578(3) 0.1866(2) 0.2847(4) 0.059 Uiso 1 calc R
O1B O 0.4241(2) 0.04263(13) 0.0717(3) 0.0459(8) Uani 1 d .
N1B N 0.1779(2) -0.04296(13) 0.1378(3) 0.0328(8) Uani 1 d .
H1NB H 0.1262(2) -0.06249(13) 0.1522(3) 0.039 Uiso 1 calc R
N2B N 0.1808(3) -0.0785(2) 0.3819(3) 0.0427(9) Uani 1 d .
N3B N -0.0047(2) -0.07878(15) -0.0500(3) 0.0402(9) Uani 1 d .
C1B C 0.2678(3) -0.0273(2) 0.2494(4) 0.0306(9) Uani 1 d .
C2B C 0.3498(3) 0.0022(2) 0.2277(4) 0.0352(10) Uani 1 d .
H2B H 0.4115(3) 0.0135(2) 0.3047(4) 0.042 Uiso 1 calc R
C3B C 0.3449(3) 0.0164(2) 0.0915(4) 0.0352(10) Uani 1 d .
C4B C 0.2472(3) -0.0003(2) -0.0209(4) 0.0346(10) Uani 1 d .
H4B H 0.2390(3) 0.0088(2) -0.1130(4) 0.042 Uiso 1 calc R
C5B C 0.1659(3) -0.0294(2) 0.0049(4) 0.0310(9) Uani 1 d .
C11B C 0.2656(3) -0.0448(2) 0.3865(4) 0.0308(9) Uani 1 d .
C12B C 0.3450(3) -0.0273(2) 0.5102(4) 0.0397(11) Uani 1 d .
H12B H 0.4025(3) -0.0030(2) 0.5096(4) 0.048 Uiso 1 calc R
C13B C 0.3394(3) -0.0455(2) 0.6345(4) 0.0447(11) Uani 1 d .
H13B H 0.3932(3) -0.0343(2) 0.7196(4) 0.054 Uiso 1 calc R
C14B C 0.2534(3) -0.0805(2) 0.6317(4) 0.0472(11) Uani 1 d .
H14B H 0.2471(3) -0.0938(2) 0.7147(4) 0.057 Uiso 1 calc R
C15B C 0.1766(3) -0.0954(2) 0.5039(5) 0.0510(12) Uani 1 d .
H15B H 0.1176(3) -0.1190(2) 0.5025(5) 0.061 Uiso 1 calc R
C21B C 0.0609(3) -0.0496(2) -0.1012(4) 0.0326(9) Uani 1 d .
C22B C 0.0326(3) -0.0390(2) -0.2425(4) 0.0429(11) Uani 1 d .
H22B H 0.0794(3) -0.0178(2) -0.2757(4) 0.051 Uiso 1 calc R
C23B C -0.0667(3) -0.0607(2) -0.3339(5) 0.0511(12) Uani 1 d .
H23B H -0.0881(3) -0.0543(2) -0.4302(5) 0.061 Uiso 1 calc R
C24B C -0.1329(3) -0.0913(2) -0.2823(5) 0.0493(12) Uani 1 d .
H24B H -0.1999(3) -0.1068(2) -0.3422(5) 0.059 Uiso 1 calc R
C25B C -0.0991(3) -0.0989(2) -0.1406(5) 0.0477(12) Uani 1 d .
H25B H -0.1453(3) -0.1196(2) -0.1055(5) 0.057 Uiso 1 calc R
Cl1 Cl 0.1592(2) 0.18401(10) -0.4158(2) 0.1210(8) Uani 1 d .
Cl2 Cl 0.08076(13) 0.13641(8) -0.2169(2) 0.1169(7) Uani 1 d .
Cl3 Cl 0.23943(15) 0.22664(9) -0.1405(2) 0.1468(10) Uani 1 d .
C99 C 0.1929(4) 0.1665(2) -0.2433(5) 0.0565(13) Uani 1 d .
H99 H 0.2524(4) 0.1372(2) -0.2177(5) 0.068 Uiso 1 calc R

loop_
_atom_type_symbol
_atom_type_description
_atom_type_scat_dispersion_real
_atom_type_scat_dispersion_imag
_atom_type_scat_source
C C .0181 .0091 'International Tables Vol C Tables 4.2.6.8 and 6.1.1.4'
H H .0000 .0000 'International Tables Vol C Tables 4.2.6.8 and 6.1.1.4'
N N .0311 .0180 'International Tables Vol C Tables 4.2.6.8 and 6.1.1.4'
O O .0492 .0322 'International Tables Vol C Tables 4.2.6.8 and 6.1.1.4'
Cl Cl .3639 .7018 'International Tables Vol C Tables 4.2.6.8 and 6.1.1.4'

loop_
_geom_angle_atom_site_label_1
_geom_angle_atom_site_label_2
_geom_angle_atom_site_label_3
_geom_angle
C5A N1A C1A 117.7(3)
C11A N2A C15A 116.7(4)
C25A N3A C21A 117.0(4)
N1A C1A C2A 122.0(4)
N1A C1A C11A 116.1(3)
C2A C1A C11A 121.9(3)
C3A C2A C1A 119.7(4)
O1A C3A C2A 118.0(3)
O1A C3A C4A 123.1(4)
C2A C3A C4A 118.9(3)
C5A C4A C3A 118.2(4)
N1A C5A C4A 123.5(3)
N1A C5A C21A 115.1(3)
C4A C5A C21A 121.3(4)
N2A C11A C12A 121.9(4)
N2A C11A C1A 116.4(3)
C12A C11A C1A 121.6(3)
C13A C12A C11A 119.5(4)
C14A C13A C12A 119.2(4)
C13A C14A C15A 117.6(4)
N2A C15A C14A 125.0(4)
N3A C21A C22A 122.4(4)
N3A C21A C5A 117.2(3)
C22A C21A C5A 120.3(4)
C23A C22A C21A 119.2(4)
C24A C23A C22A 119.0(4)
C25A C24A C23A 118.2(4)
N3A C25A C24A 124.1(4)
C5B N1B C1B 122.7(3)
C15B N2B C11B 116.9(3)
C25B N3B C21B 117.5(4)
C2B C1B N1B 119.1(4)
C2B C1B C11B 125.8(3)
N1B C1B C11B 115.1(3)
C1B C2B C3B 121.6(4)
O1B C3B C2B 121.2(3)
O1B C3B C4B 122.3(4)
C2B C3B C4B 116.4(4)
C5B C4B C3B 120.3(4)
N1B C5B C4B 119.9(3)
N1B C5B C21B 114.1(3)
C4B C5B C21B 126.0(4)
N2B C11B C12B 122.4(4)
N2B C11B C1B 115.3(3)
C12B C11B C1B 122.3(3)
C13B C12B C11B 119.7(4)
C14B C13B C12B 118.6(4)
C13B C14B C15B 118.2(4)
N2B C15B C14B 124.1(4)
N3B C21B C22B 122.4(4)
N3B C21B C5B 114.8(3)
C22B C21B C5B 122.8(4)
C21B C22B C23B 118.4(4)
C24B C23B C22B 119.4(4)
C23B C24B C25B 118.3(4)
N3B C25B C24B 124.0(4)
Cl3 C99 Cl1 110.5(3)
Cl3 C99 Cl2 110.9(3)
Cl1 C99 Cl2 110.1(3)

loop_
_geom_bond_atom_site_label_1
_geom_bond_atom_site_label_2
_geom_bond_distance
O1A C3A 1.351(4)
N1A C5A 1.342(5)
N1A C1A 1.349(4)
N2A C11A 1.335(5)
N2A C15A 1.337(5)
N3A C25A 1.337(5)
N3A C21A 1.340(5)
C1A C2A 1.393(5)
C1A C11A 1.482(5)
C2A C3A 1.376(5)
C3A C4A 1.391(5)
C4A C5A 1.389(5)
C5A C21A 1.492(5)
C11A C12A 1.393(5)
C12A C13A 1.379(6)
C13A C14A 1.360(5)
C14A C15A 1.378(6)
C21A C22A 1.380(5)
C22A C23A 1.377(5)
C23A C24A 1.372(6)
C24A C25A 1.372(6)
O1B C3B 1.279(4)
N1B C5B 1.357(5)
N1B C1B 1.362(4)
N2B C15B 1.337(5)
N2B C11B 1.341(5)
N3B C25B 1.333(5)
N3B C21B 1.341(5)
C1B C2B 1.356(5)
C1B C11B 1.480(5)
C2B C3B 1.420(5)
C3B C4B 1.432(5)
C4B C5B 1.363(5)
C5B C21B 1.486(5)
C11B C12B 1.381(5)
C12B C13B 1.375(6)
C13B C14B 1.375(6)
C14B C15B 1.380(6)
C21B C22B 1.388(5)
C22B C23B 1.392(5)
C23B C24B 1.366(6)
C24B C25B 1.376(6)
Cl1 C99 1.718(5)
Cl2 C99 1.732(5)
Cl3 C99 1.714(5)

loop_
_geom_torsion_atom_site_label_1
_geom_torsion_atom_site_label_2
_geom_torsion_atom_site_label_3
_geom_torsion_atom_site_label_4
_geom_torsion
C5A N1A C1A C2A -0.9(5)
C5A N1A C1A C11A 178.9(3)
N1A C1A C2A C3A -0.6(6)
C11A C1A C2A C3A 179.6(4)
C1A C2A C3A O1A -179.5(3)
C1A C2A C3A C4A 1.6(6)
O1A C3A C4A C5A -180.0(3)
C2A C3A C4A C5A -1.1(6)
C1A N1A C5A C4A 1.4(5)
C1A N1A C5A C21A -177.0(3)
C3A C4A C5A N1A -0.4(6)
C3A C4A C5A C21A 177.9(3)
C15A N2A C11A C12A -0.2(6)
C15A N2A C11A C1A -179.6(4)
N1A C1A C11A N2A 178.1(3)
C2A C1A C11A N2A -2.1(5)
N1A C1A C11A C12A -1.3(5)
C2A C1A C11A C12A 178.5(4)
N2A C11A C12A C13A -0.5(6)
C1A C11A C12A C13A 178.9(4)
C11A C12A C13A C14A 0.9(6)
C12A C13A C14A C15A -0.7(7)
C11A N2A C15A C14A 0.4(7)
C13A C14A C15A N2A 0.0(8)
C25A N3A C21A C22A 2.1(6)
C25A N3A C21A C5A -177.4(3)
N1A C5A C21A N3A 171.6(3)
C4A C5A C21A N3A -6.9(5)
N1A C5A C21A C22A -7.9(5)
C4A C5A C21A C22A 173.6(4)
N3A C21A C22A C23A -2.5(6)
C5A C21A C22A C23A 176.9(4)
C21A C22A C23A C24A 0.8(7)
C22A C23A C24A C25A 1.1(7)
C21A N3A C25A C24A 0.0(7)
C23A C24A C25A N3A -1.6(7)
C5B N1B C1B C2B -1.2(5)
C5B N1B C1B C11B 178.7(3)
N1B C1B C2B C3B -0.9(6)
C11B C1B C2B C3B 179.2(4)
C1B C2B C3B O1B -177.8(4)
C1B C2B C3B C4B 2.1(6)
O1B C3B C4B C5B 178.5(4)
C2B C3B C4B C5B -1.4(6)
C1B N1B C5B C4B 1.9(5)
C1B N1B C5B C21B -178.9(3)
C3B C4B C5B N1B -0.5(6)
C3B C4B C5B C21B -179.6(4)
C15B N2B C11B C12B -0.9(6)
C15B N2B C11B C1B 179.6(4)
C2B C1B C11B N2B -173.9(4)
N1B C1B C11B N2B 6.2(5)
C2B C1B C11B C12B 6.6(6)
N1B C1B C11B C12B -173.3(4)
N2B C11B C12B C13B 1.3(6)
C1B C11B C12B C13B -179.2(4)
C11B C12B C13B C14B -0.7(6)
C12B C13B C14B C15B -0.1(6)
C11B N2B C15B C14B -0.1(7)
C13B C14B C15B N2B 0.6(7)
C25B N3B C21B C22B 1.3(6)
C25B N3B C21B C5B -178.8(3)
N1B C5B C21B N3B -1.0(5)
C4B C5B C21B N3B 178.1(4)
N1B C5B C21B C22B 178.9(4)
C4B C5B C21B C22B -2.0(6)
N3B C21B C22B C23B -1.2(6)
C5B C21B C22B C23B 178.9(4)
C21B C22B C23B C24B 0.1(6)
C22B C23B C24B C25B 0.9(7)
C21B N3B C25B C24B -0.3(6)
C23B C24B C25B N3B -0.8(7)
